data_7115454
loop_
_publ_author_name
'Daobin Yang'
'Qianqian Yang'
'Lin Yang'
'Qian Luo'
'Yao Chen'
'Youqin Zhu'
'Yan Huang'
'Zhiyun Lu'
'Suling Zhao'

_publ_section_title
;
 A low bandgap asymmetrical squaraine for high-performance
 solution-processed small molecule organic solar cells
;
_journal_coden_Cambridge 182
_journal_name_full Chem.Commun.
_journal_page_first 9346
_journal_paper_doi 10.1039/C4cc03831B
_journal_volume 50
_journal_year 2014
_chemical_formula_sum 'C37 H34 N2 O4'
_chemical_formula_weight 570.66
_chemical_name_systematic
; 
 ? 
;
_space_group_IT_number 2
_symmetry_cell_setting triclinic
_symmetry_space_group_name_Hall '-P 1'
_symmetry_space_group_name_H-M 'P -1'
_atom_sites_solution_hydrogens geom
_atom_sites_solution_primary direct
_atom_sites_solution_secondary difmap
_audit_creation_method SHELXL-97
_cell_angle_alpha 104.914(3)
_cell_angle_beta 94.754(4)
_cell_angle_gamma 100.900(4)
_cell_formula_units_Z 2
_cell_length_a 8.978(2)
_cell_length_b 10.664(2)
_cell_length_c 15.890(4)
_cell_measurement_reflns_used 1507
_cell_measurement_temperature 173(2)
_cell_measurement_theta_max 23.27
_cell_measurement_theta_min 2.68
_cell_volume 1429.6(6)
_computing_cell_refinement 'Bruker SAINT'
_computing_data_collection 'Bruker APEX2'
_computing_data_reduction 'Bruker SAINT'
_computing_molecular_graphics 'Bruker SHELXTL'
_computing_publication_material 'Bruker SHELXTL'
_computing_structure_refinement 'SHELXL-97 (Sheldrick, 1997)'
_computing_structure_solution 'SHELXS-97 (Sheldrick, 1990)'
_diffrn_ambient_temperature 173(2)
_diffrn_measured_fraction_theta_full 0.991
_diffrn_measured_fraction_theta_max 0.991
_diffrn_measurement_device_type 'Bruker APEX-II CCD'
_diffrn_measurement_method '\f and \w scans'
_diffrn_radiation_monochromator graphite
_diffrn_radiation_source 'fine-focus sealed tube'
_diffrn_radiation_type MoK\a
_diffrn_radiation_wavelength 0.71073
_diffrn_reflns_av_R_equivalents 0.0483
_diffrn_reflns_av_sigmaI/netI 0.0830
_diffrn_reflns_limit_h_max 10
_diffrn_reflns_limit_h_min -10
_diffrn_reflns_limit_k_max 12
_diffrn_reflns_limit_k_min -11
_diffrn_reflns_limit_l_max 19
_diffrn_reflns_limit_l_min -19
_diffrn_reflns_number 9718
_diffrn_reflns_theta_full 25.50
_diffrn_reflns_theta_max 25.50
_diffrn_reflns_theta_min 2.09
_diffrn_standards_number 0
_exptl_absorpt_coefficient_mu 0.086
_exptl_absorpt_correction_T_max 0.9924
_exptl_absorpt_correction_T_min 0.9820
_exptl_absorpt_correction_type multi-scan
_exptl_absorpt_process_details sadabs
_exptl_crystal_density_diffrn 1.326
_exptl_crystal_density_method 'not measured'
_exptl_crystal_F_000 604
_exptl_crystal_size_max 0.21
_exptl_crystal_size_mid 0.13
_exptl_crystal_size_min 0.09
_refine_diff_density_max 1.574
_refine_diff_density_min -0.264
_refine_diff_density_rms 0.082
_refine_ls_extinction_method none
_refine_ls_goodness_of_fit_ref 1.013
_refine_ls_hydrogen_treatment mixed
_refine_ls_matrix_type full
_refine_ls_number_parameters 393
_refine_ls_number_reflns 5269
_refine_ls_number_restraints 0
_refine_ls_restrained_S_all 1.013
_refine_ls_R_factor_all 0.1293
_refine_ls_R_factor_gt 0.0759
_refine_ls_shift/su_max 0.000
_refine_ls_shift/su_mean 0.000
_refine_ls_structure_factor_coef Fsqd
_refine_ls_weighting_details 'calc w=1/[\s^2^(Fo^2^)+(0.1496P)^2^+0.5395P] where P=(Fo^2^+2Fc^2^)/3'
_refine_ls_weighting_scheme calc
_refine_ls_wR_factor_gt 0.2139
_refine_ls_wR_factor_ref 0.2602
_reflns_number_gt 3035
_reflns_number_total 5269
_reflns_threshold_expression >2sigma(I)
_cod_data_source_file c4cc03831b2.cif
_cod_data_source_block global
_cod_depositor_comments
;
The following automatic conversions were performed:

'_symmetry_cell_setting' value 'Triclinic' changed to 'triclinic'
according to the built-in table from CIF Core dictionary named
'cif_core.dic' version 2.4.1 from 2010-06-29.

Automatic conversion script
Id: cif_fix_values 2827 2014-09-09 07:05:25Z andrius 
;
_cod_original_cell_volume 1429.7(6)
_cod_original_sg_symbol_H-M P-1
_cod_database_code 7115454

loop_
_symmetry_equiv_pos_as_xyz
'x, y, z'
'-x, -y, -z'

loop_
_atom_site_label
_atom_site_type_symbol
_atom_site_fract_x
_atom_site_fract_y
_atom_site_fract_z
_atom_site_U_iso_or_equiv
_atom_site_adp_type
_atom_site_occupancy
_atom_site_symmetry_multiplicity
_atom_site_calc_flag
_atom_site_refinement_flags
N1 N -0.2737(3) 0.4054(3) 0.30246(18) 0.0292(7) Uani 1 1 d .
N2 N 0.7666(4) -0.0717(3) 0.2965(2) 0.0332(8) Uani 1 1 d .
O1 O 0.1204(3) 0.1649(3) 0.42945(17) 0.0425(8) Uani 1 1 d .
O2 O 0.1968(3) 0.2409(3) 0.16796(18) 0.0463(8) Uani 1 1 d .
O3 O 0.4379(4) 0.1366(4) 0.1551(2) 0.0687(12) Uani 1 1 d .
H3 H 0.3582 0.1667 0.1597 0.103 Uiso 1 1 calc R
O4 O 0.3580(4) 0.0588(4) 0.43667(18) 0.0573(10) Uani 1 1 d .
H4 H 0.2859 0.0980 0.4329 0.086 Uiso 1 1 calc R
C1 C 0.1418(4) 0.1867(4) 0.3577(2) 0.0308(9) Uani 1 1 d .
C2 C 0.0602(4) 0.2461(4) 0.3005(2) 0.0312(9) Uani 1 1 d .
C3 C 0.1743(4) 0.2222(4) 0.2398(2) 0.0328(9) Uani 1 1 d .
C4 C 0.2528(4) 0.1625(4) 0.2984(2) 0.0292(8) Uani 1 1 d .
C5 C 0.3823(4) 0.1047(4) 0.2963(2) 0.0303(9) Uani 1 1 d .
C6 C 0.4697(5) 0.0920(4) 0.2253(3) 0.0361(10) Uani 1 1 d .
C7 C 0.5943(5) 0.0333(4) 0.2240(3) 0.0383(10) Uani 1 1 d .
H7 H 0.6395 0.0267 0.1838 0.046 Uiso 1 1 d R
C8 C 0.6407(4) -0.0150(4) 0.2939(2) 0.0310(9) Uani 1 1 d .
C9 C 0.5556(4) -0.0039(4) 0.3638(2) 0.0365(10) Uani 1 1 d .
H9 H 0.5848 -0.0372 0.4112 0.044 Uiso 1 1 calc R
C10 C 0.4309(5) 0.0537(4) 0.3663(2) 0.0347(9) Uani 1 1 d .
C11 C 0.8128(5) -0.1105(4) 0.3761(3) 0.0382(10) Uani 1 1 d .
H11A H 0.7299 -0.1785 0.3861 0.046 Uiso 1 1 calc R
H11B H 0.8367 -0.0323 0.4285 0.046 Uiso 1 1 calc R
C12 C 0.9534(5) -0.1661(5) 0.3583(3) 0.0461(11) Uani 1 1 d .
H12A H 1.0396 -0.1197 0.4058 0.055 Uiso 1 1 calc R
H12B H 0.9321 -0.2623 0.3538 0.055 Uiso 1 1 calc R
C13 C 0.9898(5) -0.1425(4) 0.2729(3) 0.0363(9) Uani 1 1 d .
C14 C 0.8764(4) -0.0899(4) 0.2374(2) 0.0339(9) Uani 1 1 d .
C15 C 0.8839(5) -0.0672(4) 0.1558(3) 0.0438(11) Uani 1 1 d .
H15 H 0.8199 -0.0399 0.1348 0.053 Uiso 1 1 d R
C16 C 1.0064(5) -0.0933(5) 0.1121(3) 0.0505(12) Uani 1 1 d .
H16 H 1.0119 -0.0774 0.0562 0.061 Uiso 1 1 calc R
C17 C 1.1217(5) -0.1423(4) 0.1480(3) 0.0432(11) Uani 1 1 d .
H17 H 1.2057 -0.1590 0.1174 0.052 Uiso 1 1 calc R
C18 C 1.1116(5) -0.1664(4) 0.2290(3) 0.0386(10) Uani 1 1 d .
H18 H 1.1896 -0.1997 0.2546 0.046 Uiso 1 1 calc R
C19 C -0.0681(4) 0.2966(4) 0.3164(2) 0.0311(9) Uani 1 1 d .
H19 H -0.1076 0.2829 0.3678 0.037 Uiso 1 1 calc R
C20 C -0.1519(4) 0.3639(4) 0.2722(2) 0.0312(9) Uani 1 1 d .
C21 C -0.1229(4) 0.4074(4) 0.1896(2) 0.0291(9) Uani 1 1 d .
C22 C -0.2489(4) 0.4850(4) 0.1837(2) 0.0291(8) Uani 1 1 d .
C23 C -0.3326(4) 0.4811(4) 0.2512(2) 0.0303(9) Uani 1 1 d .
C24 C -0.4559(5) 0.5415(4) 0.2650(2) 0.0377(10) Uani 1 1 d .
H24 H -0.5118 0.5363 0.3126 0.045 Uiso 1 1 calc R
C25 C -0.4929(5) 0.6090(4) 0.2067(3) 0.0371(10) Uani 1 1 d .
H25 H -0.5755 0.6528 0.2151 0.044 Uiso 1 1 calc R
C26 C -0.4146(4) 0.6161(4) 0.1357(2) 0.0338(9) Uani 1 1 d .
C27 C -0.2867(4) 0.5527(4) 0.1219(2) 0.0308(9) Uani 1 1 d .
C28 C -0.2113(5) 0.5624(4) 0.0487(2) 0.0335(9) Uani 1 1 d .
H28 H -0.1253 0.5231 0.0393 0.040 Uiso 1 1 calc R
C29 C -0.2583(5) 0.6264(4) -0.0087(3) 0.0398(10) Uani 1 1 d .
H29 H -0.2057 0.6303 -0.0578 0.048 Uiso 1 1 calc R
C30 C -0.3836(5) 0.6867(4) 0.0035(3) 0.0413(10) Uani 1 1 d .
H30 H -0.4162 0.7307 -0.0372 0.050 Uiso 1 1 calc R
C31 C -0.4580(5) 0.6821(4) 0.0738(3) 0.0375(10) Uani 1 1 d .
H31 H -0.5419 0.7244 0.0819 0.045 Uiso 1 1 calc R
C32 C -0.1492(5) 0.2832(4) 0.1099(2) 0.0375(10) Uani 1 1 d .
H32A H -0.2540 0.2314 0.1036 0.056 Uiso 1 1 calc R
H32B H -0.0764 0.2284 0.1190 0.056 Uiso 1 1 calc R
H32C H -0.1337 0.3108 0.0565 0.056 Uiso 1 1 calc R
C33 C 0.0363(4) 0.4949(4) 0.2031(3) 0.0356(9) Uani 1 1 d .
H33A H 0.0501 0.5296 0.1522 0.053 Uiso 1 1 calc R
H33B H 0.1129 0.4424 0.2094 0.053 Uiso 1 1 calc R
H33C H 0.0487 0.5691 0.2563 0.053 Uiso 1 1 calc R
C34 C -0.3375(4) 0.3820(4) 0.3800(2) 0.0323(9) Uani 1 1 d .
H34A H -0.3288 0.2923 0.3836 0.039 Uiso 1 1 calc R
H34B H -0.4478 0.3833 0.3730 0.039 Uiso 1 1 calc R
C35 C -0.2597(5) 0.4831(4) 0.4649(2) 0.0373(10) Uani 1 1 d .
H35A H -0.2802 0.5711 0.4650 0.045 Uiso 1 1 calc R
H35B H -0.1476 0.4904 0.4686 0.045 Uiso 1 1 calc R
C36 C -0.3144(5) 0.4459(4) 0.5449(3) 0.0379(10) Uani 1 1 d .
H36A H -0.2735 0.5217 0.5976 0.045 Uiso 1 1 calc R
H36B H -0.4276 0.4305 0.5382 0.045 Uiso 1 1 calc R
C37 C -0.2669(6) 0.3233(5) 0.5594(3) 0.0521(12) Uani 1 1 d .
H37A H -0.3167 0.2455 0.5106 0.078 Uiso 1 1 calc R
H37B H -0.2977 0.3098 0.6147 0.078 Uiso 1 1 calc R
H37C H -0.1555 0.3353 0.5623 0.078 Uiso 1 1 calc R

loop_
_atom_site_aniso_label
_atom_site_aniso_U_11
_atom_site_aniso_U_22
_atom_site_aniso_U_33
_atom_site_aniso_U_23
_atom_site_aniso_U_13
_atom_site_aniso_U_12
N1 0.0318(18) 0.0342(18) 0.0281(16) 0.0149(13) 0.0085(13) 0.0128(15)
N2 0.0333(18) 0.0323(18) 0.0395(18) 0.0162(14) 0.0039(14) 0.0123(15)
O1 0.0502(18) 0.0571(19) 0.0339(15) 0.0237(13) 0.0117(13) 0.0274(15)
O2 0.0508(18) 0.064(2) 0.0529(18) 0.0427(16) 0.0285(15) 0.0359(16)
O3 0.066(2) 0.120(3) 0.076(2) 0.080(2) 0.0482(19) 0.068(2)
O4 0.062(2) 0.100(3) 0.0397(16) 0.0418(17) 0.0206(15) 0.054(2)
C1 0.037(2) 0.028(2) 0.0290(19) 0.0106(16) 0.0045(16) 0.0067(17)
C2 0.036(2) 0.029(2) 0.034(2) 0.0151(16) 0.0054(17) 0.0088(17)
C3 0.034(2) 0.036(2) 0.038(2) 0.0223(18) 0.0082(17) 0.0144(18)
C4 0.029(2) 0.028(2) 0.035(2) 0.0158(16) 0.0046(16) 0.0064(17)
C5 0.029(2) 0.028(2) 0.039(2) 0.0171(16) 0.0048(17) 0.0083(17)
C6 0.037(2) 0.039(2) 0.044(2) 0.0272(19) 0.0117(18) 0.0116(19)
C7 0.040(2) 0.047(3) 0.043(2) 0.028(2) 0.0164(18) 0.021(2)
C8 0.030(2) 0.030(2) 0.036(2) 0.0136(16) 0.0028(16) 0.0095(17)
C9 0.038(2) 0.045(2) 0.036(2) 0.0215(18) 0.0016(17) 0.018(2)
C10 0.036(2) 0.041(2) 0.033(2) 0.0158(17) 0.0067(17) 0.0124(19)
C11 0.039(2) 0.041(2) 0.043(2) 0.0216(19) 0.0098(18) 0.0120(19)
C12 0.041(3) 0.053(3) 0.059(3) 0.032(2) 0.011(2) 0.023(2)
C13 0.035(2) 0.027(2) 0.049(2) 0.0132(18) 0.0064(18) 0.0075(18)
C14 0.033(2) 0.031(2) 0.039(2) 0.0107(17) 0.0051(17) 0.0109(18)
C15 0.045(3) 0.055(3) 0.039(2) 0.016(2) 0.0046(19) 0.025(2)
C16 0.053(3) 0.063(3) 0.044(2) 0.018(2) 0.013(2) 0.025(3)
C17 0.035(2) 0.046(3) 0.051(3) 0.012(2) 0.0078(19) 0.016(2)
C18 0.029(2) 0.033(2) 0.053(3) 0.0108(19) 0.0007(19) 0.0084(18)
C19 0.035(2) 0.034(2) 0.0296(19) 0.0138(16) 0.0084(16) 0.0121(18)
C20 0.033(2) 0.032(2) 0.032(2) 0.0112(16) 0.0087(16) 0.0107(18)
C21 0.034(2) 0.031(2) 0.0292(19) 0.0162(16) 0.0124(16) 0.0119(17)
C22 0.027(2) 0.030(2) 0.0326(19) 0.0125(16) 0.0049(16) 0.0064(17)
C23 0.033(2) 0.032(2) 0.0304(19) 0.0129(16) 0.0062(16) 0.0121(17)
C24 0.038(2) 0.049(3) 0.036(2) 0.0185(19) 0.0148(18) 0.022(2)
C25 0.033(2) 0.042(2) 0.043(2) 0.0139(18) 0.0103(18) 0.0195(19)
C26 0.031(2) 0.035(2) 0.038(2) 0.0129(17) 0.0060(17) 0.0101(18)
C27 0.031(2) 0.032(2) 0.032(2) 0.0108(16) 0.0035(16) 0.0120(17)
C28 0.033(2) 0.039(2) 0.036(2) 0.0198(17) 0.0074(17) 0.0109(18)
C29 0.043(2) 0.050(3) 0.036(2) 0.0237(19) 0.0093(18) 0.016(2)
C30 0.047(3) 0.046(3) 0.041(2) 0.027(2) 0.0086(19) 0.013(2)
C31 0.033(2) 0.039(2) 0.047(2) 0.0182(19) 0.0044(18) 0.0155(19)
C32 0.050(3) 0.038(2) 0.033(2) 0.0156(18) 0.0138(18) 0.021(2)
C33 0.035(2) 0.037(2) 0.044(2) 0.0211(18) 0.0106(18) 0.0127(19)
C34 0.032(2) 0.040(2) 0.034(2) 0.0180(17) 0.0133(16) 0.0151(18)
C35 0.036(2) 0.043(2) 0.035(2) 0.0110(18) 0.0091(18) 0.013(2)
C36 0.038(2) 0.048(3) 0.033(2) 0.0144(18) 0.0098(18) 0.016(2)
C37 0.071(3) 0.058(3) 0.040(2) 0.024(2) 0.011(2) 0.029(3)

loop_
_atom_type_symbol
_atom_type_description
_atom_type_scat_dispersion_real
_atom_type_scat_dispersion_imag
_atom_type_scat_source
C C 0.0033 0.0016 'International Tables Vol C Tables 4.2.6.8 and 6.1.1.4'
H H 0.0000 0.0000 'International Tables Vol C Tables 4.2.6.8 and 6.1.1.4'
N N 0.0061 0.0033 'International Tables Vol C Tables 4.2.6.8 and 6.1.1.4'
O O 0.0106 0.0060 'International Tables Vol C Tables 4.2.6.8 and 6.1.1.4'

loop_
_geom_angle_atom_site_label_1
_geom_angle_atom_site_label_2
_geom_angle_atom_site_label_3
_geom_angle
C20 N1 C23 111.4(3)
C20 N1 C34 125.5(3)
C23 N1 C34 123.1(3)
C8 N2 C14 130.9(3)
C8 N2 C11 118.9(3)
C14 N2 C11 109.8(3)
C6 O3 H3 109.5
C10 O4 H4 109.5
O1 C1 C4 134.7(3)
O1 C1 C2 133.1(4)
C4 C1 C2 92.2(3)
C19 C2 C1 126.1(3)
C19 C2 C3 146.0(3)
C1 C2 C3 88.0(3)
O2 C3 C4 133.2(3)
O2 C3 C2 136.2(3)
C4 C3 C2 90.6(3)
C5 C4 C1 136.0(3)
C5 C4 C3 134.8(3)
C1 C4 C3 89.2(3)
C4 C5 C6 122.8(3)
C4 C5 C10 120.9(3)
C6 C5 C10 116.3(3)
O3 C6 C7 115.5(3)
O3 C6 C5 122.8(3)
C7 C6 C5 121.7(3)
C6 C7 C8 121.0(4)
C6 C7 H7 119.5
C8 C7 H7 119.5
N2 C8 C9 118.9(3)
N2 C8 C7 123.1(3)
C9 C8 C7 118.0(3)
C10 C9 C8 122.0(3)
C10 C9 H9 119.0
C8 C9 H9 119.0
O4 C10 C9 116.8(3)
O4 C10 C5 122.2(3)
C9 C10 C5 121.0(3)
N2 C11 C12 105.5(3)
N2 C11 H11A 110.6
C12 C11 H11A 110.6
N2 C11 H11B 110.6
C12 C11 H11B 110.6
H11A C11 H11B 108.8
C13 C12 C11 105.0(3)
C13 C12 H12A 110.7
C11 C12 H12A 110.7
C13 C12 H12B 110.7
C11 C12 H12B 110.7
H12A C12 H12B 108.8
C18 C13 C14 120.5(4)
C18 C13 C12 129.4(4)
C14 C13 C12 110.1(3)
C15 C14 C13 119.5(4)
C15 C14 N2 131.3(3)
C13 C14 N2 109.2(3)
C16 C15 C14 119.2(4)
C16 C15 H15 120.4
C14 C15 H15 120.4
C15 C16 C17 121.6(4)
C15 C16 H16 119.2
C17 C16 H16 119.2
C18 C17 C16 118.6(4)
C18 C17 H17 120.7
C16 C17 H17 120.7
C13 C18 C17 120.6(4)
C13 C18 H18 119.7
C17 C18 H18 119.7
C2 C19 C20 132.8(3)
C2 C19 H19 113.6
C20 C19 H19 113.6
N1 C20 C19 121.3(3)
N1 C20 C21 109.3(3)
C19 C20 C21 129.3(3)
C33 C21 C20 110.0(3)
C33 C21 C22 112.3(3)
C20 C21 C22 100.9(3)
C33 C21 C32 112.9(3)
C20 C21 C32 109.2(3)
C22 C21 C32 110.8(3)
C23 C22 C27 120.1(3)
C23 C22 C21 109.2(3)
C27 C22 C21 130.6(3)
C22 C23 C24 124.0(3)
C22 C23 N1 109.1(3)
C24 C23 N1 126.9(3)
C25 C24 C23 116.7(4)
C25 C24 H24 121.6
C23 C24 H24 121.6
C24 C25 C26 122.7(4)
C24 C25 H25 118.7
C26 C25 H25 118.7
C25 C26 C31 122.1(3)
C25 C26 C27 120.1(3)
C31 C26 C27 117.8(3)
C28 C27 C22 125.8(3)
C28 C27 C26 118.0(3)
C22 C27 C26 116.3(3)
C29 C28 C27 121.7(4)
C29 C28 H28 119.1
C27 C28 H28 119.1
C28 C29 C30 120.7(4)
C28 C29 H29 119.6
C30 C29 H29 119.6
C31 C30 C29 119.7(4)
C31 C30 H30 120.2
C29 C30 H30 120.2
C30 C31 C26 122.1(4)
C30 C31 H31 119.0
C26 C31 H31 119.0
C21 C32 H32A 109.5
C21 C32 H32B 109.5
H32A C32 H32B 109.5
C21 C32 H32C 109.5
H32A C32 H32C 109.5
H32B C32 H32C 109.5
C21 C33 H33A 109.5
C21 C33 H33B 109.5
H33A C33 H33B 109.5
C21 C33 H33C 109.5
H33A C33 H33C 109.5
H33B C33 H33C 109.5
N1 C34 C35 113.6(3)
N1 C34 H34A 108.9
C35 C34 H34A 108.9
N1 C34 H34B 108.9
C35 C34 H34B 108.9
H34A C34 H34B 107.7
C34 C35 C36 112.2(3)
C34 C35 H35A 109.2
C36 C35 H35A 109.2
C34 C35 H35B 109.2
C36 C35 H35B 109.2
H35A C35 H35B 107.9
C37 C36 C35 113.8(3)
C37 C36 H36A 108.8
C35 C36 H36A 108.8
C37 C36 H36B 108.8
C35 C36 H36B 108.8
H36A C36 H36B 107.7
C36 C37 H37A 109.5
C36 C37 H37B 109.5
H37A C37 H37B 109.5
C36 C37 H37C 109.5
H37A C37 H37C 109.5
H37B C37 H37C 109.5

loop_
_geom_bond_atom_site_label_1
_geom_bond_atom_site_label_2
_geom_bond_distance
N1 C20 1.335(5)
N1 C23 1.423(4)
N1 C34 1.459(4)
N2 C8 1.382(5)
N2 C14 1.422(5)
N2 C11 1.479(5)
O1 C1 1.243(4)
O2 C3 1.234(4)
O3 C6 1.350(4)
O3 H3 0.8400
O4 C10 1.336(5)
O4 H4 0.8400
C1 C4 1.441(5)
C1 C2 1.457(5)
C2 C19 1.376(5)
C2 C3 1.478(5)
C3 C4 1.461(5)
C4 C5 1.415(5)
C5 C6 1.419(5)
C5 C10 1.430(5)
C6 C7 1.381(5)
C7 C8 1.403(5)
C7 H7 0.7800
C8 C9 1.392(5)
C9 C10 1.374(5)
C9 H9 0.9500
C11 C12 1.510(6)
C11 H11A 0.9900
C11 H11B 0.9900
C12 C13 1.494(6)
C12 H12A 0.9900
C12 H12B 0.9900
C13 C18 1.373(6)
C13 C14 1.397(5)
C14 C15 1.384(6)
C15 C16 1.384(6)
C15 H15 0.7800
C16 C17 1.388(6)
C16 H16 0.9500
C17 C18 1.384(6)
C17 H17 0.9500
C18 H18 0.9500
C19 C20 1.398(5)
C19 H19 0.9500
C20 C21 1.526(5)
C21 C33 1.517(6)
C21 C22 1.533(5)
C21 C32 1.544(5)
C22 C23 1.364(5)
C22 C27 1.415(5)
C23 C24 1.388(5)
C24 C25 1.366(5)
C24 H24 0.9500
C25 C26 1.389(5)
C25 H25 0.9500
C26 C31 1.418(5)
C26 C27 1.444(5)
C27 C28 1.410(5)
C28 C29 1.357(5)
C28 H28 0.9500
C29 C30 1.401(6)
C29 H29 0.9500
C30 C31 1.355(6)
C30 H30 0.9500
C31 H31 0.9500
C32 H32A 0.9800
C32 H32B 0.9800
C32 H32C 0.9800
C33 H33A 0.9800
C33 H33B 0.9800
C33 H33C 0.9800
C34 C35 1.511(5)
C34 H34A 0.9900
C34 H34B 0.9900
C35 C36 1.517(5)
C35 H35A 0.9900
C35 H35B 0.9900
C36 C37 1.515(6)
C36 H36A 0.9900
C36 H36B 0.9900
C37 H37A 0.9800
C37 H37B 0.9800
C37 H37C 0.9800

loop_
_geom_hbond_atom_site_label_D
_geom_hbond_atom_site_label_H
_geom_hbond_atom_site_label_A
_geom_hbond_distance_DH
_geom_hbond_distance_HA
_geom_hbond_distance_DA
_geom_hbond_angle_DHA
_geom_hbond_site_symmetry_A
O4 H4 O1 0.84 1.77 2.604(4) 172.9 .
O3 H3 O2 0.84 1.78 2.614(4) 176.0 .
O3 H3 O2 0.84 1.78 2.614(4) 176.0 .
O4 H4 O1 0.84 1.77 2.604(4) 172.9 .
C9 H9 O4 0.95 2.51 3.423(4) 162.0 2_656

loop_
_geom_torsion_atom_site_label_1
_geom_torsion_atom_site_label_2
_geom_torsion_atom_site_label_3
_geom_torsion_atom_site_label_4
_geom_torsion
O1 C1 C2 C19 1.1(7)
C4 C1 C2 C19 -179.7(4)
O1 C1 C2 C3 -179.6(5)
C4 C1 C2 C3 -0.3(3)
C19 C2 C3 O2 -1.7(10)
C1 C2 C3 O2 179.2(5)
C19 C2 C3 C4 179.4(6)
C1 C2 C3 C4 0.3(3)
O1 C1 C4 C5 0.1(8)
C2 C1 C4 C5 -179.1(5)
O1 C1 C4 C3 179.5(5)
C2 C1 C4 C3 0.3(3)
O2 C3 C4 C5 0.2(8)
C2 C3 C4 C5 179.1(4)
O2 C3 C4 C1 -179.2(5)
C2 C3 C4 C1 -0.3(3)
C1 C4 C5 C6 178.4(4)
C3 C4 C5 C6 -0.7(7)
C1 C4 C5 C10 -0.8(7)
C3 C4 C5 C10 -179.9(4)
C4 C5 C6 O3 1.3(6)
C10 C5 C6 O3 -179.5(4)
C4 C5 C6 C7 -179.0(4)
C10 C5 C6 C7 0.3(6)
O3 C6 C7 C8 178.9(4)
C5 C6 C7 C8 -0.8(7)
C14 N2 C8 C9 -176.7(4)
C11 N2 C8 C9 -4.0(5)
C14 N2 C8 C7 2.8(6)
C11 N2 C8 C7 175.5(4)
C6 C7 C8 N2 -178.4(4)
C6 C7 C8 C9 1.1(6)
N2 C8 C9 C10 178.7(4)
C7 C8 C9 C10 -0.8(6)
C8 C9 C10 O4 180.0(4)
C8 C9 C10 C5 0.3(6)
C4 C5 C10 O4 -0.4(6)
C6 C5 C10 O4 -179.7(4)
C4 C5 C10 C9 179.3(4)
C6 C5 C10 C9 0.0(6)
C8 N2 C11 C12 -179.1(4)
C14 N2 C11 C12 -4.9(5)
N2 C11 C12 C13 5.9(5)
C11 C12 C13 C18 175.6(4)
C11 C12 C13 C14 -5.1(5)
C18 C13 C14 C15 2.7(6)
C12 C13 C14 C15 -176.6(4)
C18 C13 C14 N2 -178.5(4)
C12 C13 C14 N2 2.2(5)
C8 N2 C14 C15 -6.4(7)
C11 N2 C14 C15 -179.6(4)
C8 N2 C14 C13 175.0(4)
C11 N2 C14 C13 1.8(4)
C13 C14 C15 C16 -1.9(7)
N2 C14 C15 C16 179.6(4)
C14 C15 C16 C17 0.3(7)
C15 C16 C17 C18 0.6(7)
C14 C13 C18 C17 -1.8(6)
C12 C13 C18 C17 177.3(4)
C16 C17 C18 C13 0.1(6)
C1 C2 C19 C20 174.8(4)
C3 C2 C19 C20 -4.1(10)
C23 N1 C20 C19 175.0(3)
C34 N1 C20 C19 -3.0(6)
C23 N1 C20 C21 -2.6(4)
C34 N1 C20 C21 179.5(3)
C2 C19 C20 N1 -178.9(4)
C2 C19 C20 C21 -1.9(7)
N1 C20 C21 C33 120.9(3)
C19 C20 C21 C33 -56.4(5)
N1 C20 C21 C22 2.1(4)
C19 C20 C21 C22 -175.2(4)
N1 C20 C21 C32 -114.6(4)
C19 C20 C21 C32 68.1(5)
C33 C21 C22 C23 -118.0(3)
C20 C21 C22 C23 -0.9(4)
C32 C21 C22 C23 114.6(3)
C33 C21 C22 C27 62.7(5)
C20 C21 C22 C27 179.8(4)
C32 C21 C22 C27 -64.6(5)
C27 C22 C23 C24 -0.6(6)
C21 C22 C23 C24 -179.9(4)
C27 C22 C23 N1 178.9(3)
C21 C22 C23 N1 -0.5(4)
C20 N1 C23 C22 2.0(4)
C34 N1 C23 C22 179.9(3)
C20 N1 C23 C24 -178.6(4)
C34 N1 C23 C24 -0.6(6)
C22 C23 C24 C25 -0.3(6)
N1 C23 C24 C25 -179.7(4)
C23 C24 C25 C26 1.2(6)
C24 C25 C26 C31 177.5(4)
C24 C25 C26 C27 -1.1(6)
C23 C22 C27 C28 -179.0(4)
C21 C22 C27 C28 0.2(7)
C23 C22 C27 C26 0.6(5)
C21 C22 C27 C26 179.8(4)
C25 C26 C27 C28 179.8(4)
C31 C26 C27 C28 1.1(6)
C25 C26 C27 C22 0.2(6)
C31 C26 C27 C22 -178.5(4)
C22 C27 C28 C29 178.1(4)
C26 C27 C28 C29 -1.5(6)
C27 C28 C29 C30 0.7(7)
C28 C29 C30 C31 0.5(7)
C29 C30 C31 C26 -0.8(7)
C25 C26 C31 C30 -178.6(4)
C27 C26 C31 C30 0.0(6)
C20 N1 C34 C35 84.9(4)
C23 N1 C34 C35 -92.8(4)
N1 C34 C35 C36 -172.5(3)
C34 C35 C36 C37 67.8(5)
